data_4069112
loop_
_publ_author_name
'Siebert, Walter'
'Kudinov, Alexander R.'
'Zanello, Piero'
'Antipin, Mikhail Yu.'
'Scherban, Vyacheslav V.'
'Romanov, Alexander S.'
'Muratov, Dmitry V.'
'Starikova, Zoya A.'
'Corsini, Maddalena'

_publ_section_title
;
 Synthesis of \m-Diborolyl Triple-Decker Complexes by Electrophilic
 Stacking. Similar Bonding Properties of Anions
 [CpCo(1,3-C3B2H5)]&#x2212;and Cp&#x2212;toward Transition Metals&#x2020;
;
_journal_issue 9
_journal_name_full Organometallics
_journal_page_first 2707
_journal_paper_doi 10.1021/om900032z
_journal_volume 28
_journal_year 2009
_chemical_formula_moiety 'C23 H35 B2 Co Ru'
_chemical_formula_sum 'C23 H35 B2 Co Ru'
_chemical_formula_weight 493.13
_chemical_name_systematic
; 
 ? 
;
_space_group_IT_number 62
_symmetry_cell_setting orthorhombic
_symmetry_space_group_name_Hall '-P 2ac 2n'
_symmetry_space_group_name_H-M 'P n m a'
_atom_sites_solution_hydrogens geom
_atom_sites_solution_primary direct
_atom_sites_solution_secondary difmap
_audit_creation_method SHELXL-97
_cell_angle_alpha 90.00
_cell_angle_beta 90.00
_cell_angle_gamma 90.00
_cell_formula_units_Z 4
_cell_length_a 17.167(2)
_cell_length_b 13.8897(16)
_cell_length_c 9.6302(10)
_cell_measurement_reflns_used 786
_cell_measurement_temperature 110(2)
_cell_measurement_theta_max 25.76
_cell_measurement_theta_min 2.79
_cell_volume 2296.3(4)
_computing_cell_refinement 'SAINTPlus (Bruker, 1998a)'
_computing_data_collection 'SMART (Bruker, 1998b)'
_computing_data_reduction 'SAINTPlus (Bruker, 1998a)'
_computing_molecular_graphics 'SHELXTL ver. 5.1 (Sheldrick, 1998b)'
_computing_publication_material 'SHELXTL ver. 5.1 (Sheldrick, 1998b)'
_computing_structure_refinement 'SHELXTL ver. 5.1 (Sheldrick, 1998b)'
_computing_structure_solution 'SHELXTL ver. 5.1 (Sheldrick, 1998b)'
_diffrn_ambient_temperature 110(2)
_diffrn_measured_fraction_theta_full 0.976
_diffrn_measured_fraction_theta_max 0.976
_diffrn_measurement_device_type 'Bruker SMART 1000 CCD area detector'
_diffrn_measurement_method 'phi and omega scans'
_diffrn_radiation_monochromator graphite
_diffrn_radiation_source 'fine-focus sealed tube'
_diffrn_radiation_type MoK\a
_diffrn_radiation_wavelength 0.71073
_diffrn_reflns_av_R_equivalents 0.0561
_diffrn_reflns_av_sigmaI/netI 0.0681
_diffrn_reflns_limit_h_max 16
_diffrn_reflns_limit_h_min -23
_diffrn_reflns_limit_k_max 18
_diffrn_reflns_limit_k_min -18
_diffrn_reflns_limit_l_max 13
_diffrn_reflns_limit_l_min -11
_diffrn_reflns_number 16757
_diffrn_reflns_theta_full 29.00
_diffrn_reflns_theta_max 29.00
_diffrn_reflns_theta_min 2.93
_exptl_absorpt_coefficient_mu 1.385
_exptl_absorpt_correction_T_max 0.862
_exptl_absorpt_correction_T_min 0.692
_exptl_absorpt_correction_type multi-scan
_exptl_absorpt_process_details 'SADABS (Sheldrick, 1998a)'
_exptl_crystal_colour deep
_exptl_crystal_density_diffrn 1.426
_exptl_crystal_density_method 'not measured'
_exptl_crystal_description prism
_exptl_crystal_F_000 1016
_exptl_crystal_size_max 0.6
_exptl_crystal_size_mid 0.4
_exptl_crystal_size_min 0.3
_refine_diff_density_max 2.265
_refine_diff_density_min -0.803
_refine_diff_density_rms 0.149
_refine_ls_extinction_method none
_refine_ls_goodness_of_fit_ref 1.091
_refine_ls_hydrogen_treatment constr
_refine_ls_matrix_type full
_refine_ls_number_parameters 133
_refine_ls_number_reflns 3091
_refine_ls_number_restraints 0
_refine_ls_restrained_S_all 1.091
_refine_ls_R_factor_all 0.0811
_refine_ls_R_factor_gt 0.0534
_refine_ls_shift/su_max 0.008
_refine_ls_shift/su_mean 0.001
_refine_ls_structure_factor_coef Fsqd
_refine_ls_weighting_details 'calc w=1/[\s^2^(Fo^2^)+(0.0567P)^2^] where P=(Fo^2^+2Fc^2^)/3'
_refine_ls_weighting_scheme calc
_refine_ls_wR_factor_gt 0.1197
_refine_ls_wR_factor_ref 0.1278
_reflns_number_gt 2009
_reflns_number_total 3091
_reflns_threshold_expression I>2\s(I)
_cod_data_source_file om900032z_si_003.cif
_cod_data_source_block new
_cod_depositor_comments
;
The following automatic conversions were performed:

'_symmetry_cell_setting' value 'Orthorhombic' changed to
'orthorhombic' according to
/home/saulius/struct/CIF-dictionaries/cif_core.dic dictionary named
'cif_core.dic' version 2.4.2 from 2011-04-26.

Automatic conversion script
Id: cif_fix_values 1715 2011-07-08 13:25:40Z adriana 
;
_cod_database_code 4069112

loop_
_symmetry_equiv_pos_as_xyz
'x, y, z'
'-x+1/2, -y, z+1/2'
'-x, y+1/2, -z'
'x+1/2, -y+1/2, -z+1/2'
'-x, -y, -z'
'x-1/2, y, -z-1/2'
'x, -y-1/2, z'
'-x-1/2, y-1/2, z-1/2'

loop_
_atom_site_label
_atom_site_type_symbol
_atom_site_fract_x
_atom_site_fract_y
_atom_site_fract_z
_atom_site_U_iso_or_equiv
_atom_site_adp_type
_atom_site_occupancy
_atom_site_symmetry_multiplicity
_atom_site_calc_flag
_atom_site_refinement_flags
Ru1 Ru 0.39475(3) 0.2500 0.37304(4) 0.02342(15) Uani 1 2 d S
Co1 Co 0.22703(5) 0.2500 0.55410(8) 0.0283(2) Uani 1 2 d S
C7 C 0.2200(4) 0.2500 0.2171(6) 0.0393(15) Uani 1 2 d S
H7A H 0.2331 0.3076 0.1632 0.059 Uiso 0.50 1 calc PR
H7C H 0.1642 0.2500 0.2381 0.059 Uiso 1 2 calc SR
H7B H 0.2331 0.1924 0.1631 0.059 Uiso 0.50 1 calc PR
C11 C 0.5139(2) 0.1987(3) 0.3653(3) 0.0231(8) Uani 1 1 d .
C9 C 0.4464(4) 0.2500 0.1684(5) 0.0312(13) Uani 1 2 d S
C5 C 0.3387(2) 0.1964(3) 0.5638(4) 0.0267(9) Uani 1 1 d .
C14 C 0.5528(3) 0.1343(3) 0.4688(4) 0.0332(10) Uani 1 1 d .
H14A H 0.6066 0.1221 0.4396 0.050 Uiso 1 1 calc R
H14B H 0.5244 0.0732 0.4746 0.050 Uiso 1 1 calc R
H14C H 0.5529 0.1656 0.5601 0.050 Uiso 1 1 calc R
C4 C 0.2664(3) 0.2500 0.3526(6) 0.0329(14) Uani 1 2 d S
C10 C 0.4728(3) 0.1669(3) 0.2437(4) 0.0299(9) Uani 1 1 d .
C2 C 0.1538(3) 0.1677(4) 0.6717(7) 0.0572(16) Uani 1 1 d .
H2A H 0.1618 0.0990 0.6993 0.069 Uiso 1 1 calc R
C8 C 0.3720(3) 0.1354(3) 0.6791(4) 0.0368(10) Uani 1 1 d .
H8A H 0.3319 0.1240 0.7496 0.055 Uiso 1 1 calc R
H8B H 0.4163 0.1689 0.7215 0.055 Uiso 1 1 calc R
H8C H 0.3895 0.0736 0.6411 0.055 Uiso 1 1 calc R
B1 B 0.2934(3) 0.1573(3) 0.4304(5) 0.0293(10) Uani 1 1 d .
C13 C 0.4629(3) 0.0632(3) 0.1991(5) 0.0407(11) Uani 1 1 d .
H13A H 0.5071 0.0441 0.1409 0.061 Uiso 1 1 calc R
H13B H 0.4145 0.0566 0.1460 0.061 Uiso 1 1 calc R
H13C H 0.4606 0.0218 0.2814 0.061 Uiso 1 1 calc R
C3 C 0.1787(5) 0.2500 0.7458(9) 0.066(2) Uani 1 2 d S
H3A H 0.2077 0.2500 0.8359 0.080 Uiso 1 2 calc SR
C1 C 0.1157(3) 0.2001(4) 0.5568(7) 0.0638(17) Uani 1 1 d .
H1A H 0.0915 0.1584 0.4839 0.077 Uiso 1 1 calc R
C6 C 0.2733(3) 0.0488(3) 0.3951(5) 0.0505(13) Uani 1 1 d .
H6A H 0.2231 0.0318 0.4369 0.076 Uiso 1 1 calc R
H6B H 0.3141 0.0068 0.4324 0.076 Uiso 1 1 calc R
H6C H 0.2703 0.0407 0.2941 0.076 Uiso 1 1 calc R
C12 C 0.4040(4) 0.2500 0.0351(6) 0.0462(18) Uani 1 2 d S
H12C H 0.3712 0.1923 0.0293 0.069 Uiso 0.50 1 calc PR
H12A H 0.4414 0.2501 -0.0418 0.069 Uiso 1 2 calc SR
H12B H 0.3711 0.3076 0.0294 0.069 Uiso 0.50 1 calc PR

loop_
_atom_site_aniso_label
_atom_site_aniso_U_11
_atom_site_aniso_U_22
_atom_site_aniso_U_33
_atom_site_aniso_U_23
_atom_site_aniso_U_13
_atom_site_aniso_U_12
Ru1 0.0268(3) 0.0241(2) 0.0194(2) 0.000 -0.0018(2) 0.000
Co1 0.0260(5) 0.0259(4) 0.0330(4) 0.000 0.0033(4) 0.000
C7 0.028(3) 0.050(4) 0.040(4) 0.000 -0.019(3) 0.000
C11 0.025(2) 0.0235(18) 0.0211(17) 0.0029(14) 0.0017(17) -0.0023(16)
C9 0.029(3) 0.047(3) 0.018(2) 0.000 0.008(2) 0.000
C5 0.025(2) 0.029(2) 0.0261(19) 0.0017(16) 0.0033(17) -0.0012(17)
C14 0.029(2) 0.031(2) 0.039(2) 0.0060(17) -0.002(2) 0.0026(19)
C4 0.019(3) 0.055(4) 0.025(3) 0.000 0.001(2) 0.000
C10 0.034(2) 0.027(2) 0.029(2) -0.0056(16) 0.0054(18) -0.0014(18)
C2 0.043(3) 0.037(3) 0.091(4) 0.015(3) 0.033(3) 0.006(2)
C8 0.039(3) 0.040(2) 0.031(2) 0.0071(19) 0.005(2) 0.006(2)
B1 0.029(3) 0.029(2) 0.030(2) -0.0082(19) 0.003(2) -0.003(2)
C13 0.048(3) 0.035(2) 0.040(2) -0.0109(19) 0.007(2) -0.004(2)
C3 0.035(4) 0.119(8) 0.046(4) 0.000 0.022(4) 0.000
C1 0.032(3) 0.082(4) 0.077(4) -0.029(3) 0.020(3) -0.016(3)
C6 0.045(3) 0.040(3) 0.066(3) -0.021(2) 0.006(3) -0.010(2)
C12 0.053(5) 0.065(5) 0.021(3) 0.000 0.003(3) 0.000

loop_
_atom_type_symbol
_atom_type_description
_atom_type_scat_dispersion_real
_atom_type_scat_dispersion_imag
_atom_type_scat_source
C C 0.0033 0.0016 'International Tables Vol C Tables 4.2.6.8 and 6.1.1.4'
H H 0.0000 0.0000 'International Tables Vol C Tables 4.2.6.8 and 6.1.1.4'
B B 0.0013 0.0007 'International Tables Vol C Tables 4.2.6.8 and 6.1.1.4'
Co Co 0.3494 0.9721 'International Tables Vol C Tables 4.2.6.8 and 6.1.1.4'
Ru Ru -1.2594 0.8363 'International Tables Vol C Tables 4.2.6.8 and 6.1.1.4'

loop_
_geom_angle_atom_site_label_1
_geom_angle_atom_site_label_2
_geom_angle_atom_site_label_3
_geom_angle
_geom_angle_site_symmetry_1
_geom_angle_site_symmetry_3
C9 Ru1 C10 38.81(14) . .
C9 Ru1 C10 38.81(14) . 7_565
C10 Ru1 C10 64.5(2) . 7_565
C9 Ru1 C11 65.24(18) . 7_565
C10 Ru1 C11 64.60(15) . 7_565
C10 Ru1 C11 38.73(15) 7_565 7_565
C9 Ru1 C11 65.24(18) . .
C10 Ru1 C11 38.73(15) . .
C10 Ru1 C11 64.60(15) 7_565 .
C11 Ru1 C11 38.42(19) 7_565 .
C9 Ru1 C5 159.96(10) . .
C10 Ru1 C5 124.76(15) . .
C10 Ru1 C5 158.57(16) 7_565 .
C11 Ru1 C5 123.51(14) 7_565 .
C11 Ru1 C5 109.25(14) . .
C9 Ru1 C5 159.96(10) . 7_565
C10 Ru1 C5 158.57(16) . 7_565
C10 Ru1 C5 124.76(15) 7_565 7_565
C11 Ru1 C5 109.25(14) 7_565 7_565
C11 Ru1 C5 123.51(14) . 7_565
C5 Ru1 C5 39.5(2) . 7_565
C9 Ru1 C4 109.1(2) . .
C10 Ru1 C4 124.48(16) . .
C10 Ru1 C4 124.48(16) 7_565 .
C11 Ru1 C4 159.54(11) 7_565 .
C11 Ru1 C4 159.54(11) . .
C5 Ru1 C4 68.83(17) . .
C5 Ru1 C4 68.83(17) 7_565 .
C9 Ru1 B1 123.04(17) . .
C10 Ru1 B1 108.52(16) . .
C10 Ru1 B1 158.82(18) 7_565 .
C11 Ru1 B1 158.95(17) 7_565 .
C11 Ru1 B1 123.65(16) . .
C5 Ru1 B1 42.18(16) . .
C5 Ru1 B1 69.41(16) 7_565 .
C4 Ru1 B1 41.06(15) . .
C9 Ru1 B1 123.04(17) . 7_565
C10 Ru1 B1 158.82(18) . 7_565
C10 Ru1 B1 108.52(16) 7_565 7_565
C11 Ru1 B1 123.65(16) 7_565 7_565
C11 Ru1 B1 158.95(17) . 7_565
C5 Ru1 B1 69.41(16) . 7_565
C5 Ru1 B1 42.18(16) 7_565 7_565
C4 Ru1 B1 41.06(15) . 7_565
B1 Ru1 B1 70.4(2) . 7_565
C3 Co1 C1 66.6(3) . .
C3 Co1 C1 66.6(3) . 7_565
C1 Co1 C1 39.9(3) . 7_565
C3 Co1 C2 40.7(2) . .
C1 Co1 C2 39.1(2) . .
C1 Co1 C2 66.7(2) 7_565 .
C3 Co1 C2 40.7(2) . 7_565
C1 Co1 C2 66.7(2) . 7_565
C1 Co1 C2 39.1(2) 7_565 7_565
C2 Co1 C2 68.1(3) . 7_565
C3 Co1 C4 175.0(3) . .
C1 Co1 C4 108.7(2) . .
C1 Co1 C4 108.7(2) 7_565 .
C2 Co1 C4 136.6(2) . .
C2 Co1 C4 136.6(2) 7_565 .
C3 Co1 C5 109.9(3) . 7_565
C1 Co1 C5 176.4(2) . 7_565
C1 Co1 C5 138.7(2) 7_565 7_565
C2 Co1 C5 138.6(2) . 7_565
C2 Co1 C5 110.20(19) 7_565 7_565
C4 Co1 C5 74.74(19) . 7_565
C3 Co1 C5 109.9(3) . .
C1 Co1 C5 138.7(2) . .
C1 Co1 C5 176.4(2) 7_565 .
C2 Co1 C5 110.20(19) . .
C2 Co1 C5 138.6(2) 7_565 .
C4 Co1 C5 74.74(19) . .
C5 Co1 C5 42.4(2) 7_565 .
C3 Co1 B1 137.98(17) . 7_565
C1 Co1 B1 136.8(2) . 7_565
C1 Co1 B1 108.0(2) 7_565 7_565
C2 Co1 B1 174.8(2) . 7_565
C2 Co1 B1 107.9(2) 7_565 7_565
C4 Co1 B1 44.17(16) . 7_565
C5 Co1 B1 45.26(17) 7_565 7_565
C5 Co1 B1 75.03(17) . 7_565
C3 Co1 B1 137.98(17) . .
C1 Co1 B1 108.0(2) . .
C1 Co1 B1 136.8(3) 7_565 .
C2 Co1 B1 107.9(2) . .
C2 Co1 B1 174.8(2) 7_565 .
C4 Co1 B1 44.17(16) . .
C5 Co1 B1 75.03(17) 7_565 .
C5 Co1 B1 45.26(17) . .
B1 Co1 B1 76.0(3) 7_565 .
C4 C7 H7A 109.5 . .
C4 C7 H7C 109.5 . .
H7A C7 H7C 109.5 . .
C4 C7 H7B 109.5 . .
H7A C7 H7B 109.5 . .
H7C C7 H7B 109.5 . .
C11 C11 C10 107.9(2) 7_565 .
C11 C11 C14 126.7(2) 7_565 .
C10 C11 C14 125.4(3) . .
C11 C11 Ru1 70.79(10) 7_565 .
C10 C11 Ru1 70.5(2) . .
C14 C11 Ru1 126.5(3) . .
C10 C9 C10 106.9(5) . 7_565
C10 C9 C12 126.5(2) . .
C10 C9 C12 126.5(2) 7_565 .
C10 C9 Ru1 70.7(3) . .
C10 C9 Ru1 70.7(3) 7_565 .
C12 C9 Ru1 126.2(5) . .
C5 C5 C8 124.2(2) 7_565 .
C5 C5 B1 109.8(2) 7_565 .
C8 C5 B1 125.9(4) . .
C5 C5 Co1 68.78(11) 7_565 .
C8 C5 Co1 126.1(3) . .
B1 C5 Co1 68.5(2) . .
C5 C5 Ru1 70.25(10) 7_565 .
C8 C5 Ru1 129.6(3) . .
B1 C5 Ru1 69.9(2) . .
Co1 C5 Ru1 104.27(17) . .
C11 C14 H14A 109.5 . .
C11 C14 H14B 109.5 . .
H14A C14 H14B 109.5 . .
C11 C14 H14C 109.5 . .
H14A C14 H14C 109.5 . .
H14B C14 H14C 109.5 . .
C7 C4 B1 124.4(2) . 7_565
C7 C4 B1 124.4(2) . .
B1 C4 B1 111.3(5) 7_565 .
C7 C4 Co1 129.4(4) . .
B1 C4 Co1 69.2(3) 7_565 .
B1 C4 Co1 69.2(3) . .
C7 C4 Ru1 126.5(4) . .
B1 C4 Ru1 70.2(3) 7_565 .
B1 C4 Ru1 70.2(3) . .
Co1 C4 Ru1 104.1(2) . .
C11 C10 C9 108.6(3) . .
C11 C10 C13 125.4(4) . .
C9 C10 C13 125.8(4) . .
C11 C10 Ru1 70.8(2) . .
C9 C10 Ru1 70.5(3) . .
C13 C10 Ru1 127.0(3) . .
C1 C2 C3 106.8(5) . .
C1 C2 Co1 70.1(3) . .
C3 C2 Co1 68.9(4) . .
C1 C2 H2A 126.6 . .
C3 C2 H2A 126.6 . .
Co1 C2 H2A 126.6 . .
C5 C8 H8A 109.5 . .
C5 C8 H8B 109.5 . .
H8A C8 H8B 109.5 . .
C5 C8 H8C 109.5 . .
H8A C8 H8C 109.5 . .
H8B C8 H8C 109.5 . .
C4 B1 C6 128.2(4) . .
C4 B1 C5 104.5(3) . .
C6 B1 C5 127.0(4) . .
C4 B1 Co1 66.7(3) . .
C6 B1 Co1 126.1(3) . .
C5 B1 Co1 66.3(2) . .
C4 B1 Ru1 68.7(3) . .
C6 B1 Ru1 131.7(3) . .
C5 B1 Ru1 67.9(2) . .
Co1 B1 Ru1 102.15(19) . .
C10 C13 H13A 109.5 . .
C10 C13 H13B 109.5 . .
H13A C13 H13B 109.5 . .
C10 C13 H13C 109.5 . .
H13A C13 H13C 109.5 . .
H13B C13 H13C 109.5 . .
C2 C3 C2 107.9(8) . 7_565
C2 C3 Co1 70.4(4) . .
C2 C3 Co1 70.4(4) 7_565 .
C2 C3 H3A 126.0 . .
C2 C3 H3A 126.0 7_565 .
Co1 C3 H3A 126.0 . .
C2 C1 C1 109.3(3) . 7_565
C2 C1 Co1 70.8(3) . .
C1 C1 Co1 70.07(17) 7_565 .
C2 C1 H1A 125.4 . .
C1 C1 H1A 125.4 7_565 .
Co1 C1 H1A 125.4 . .
B1 C6 H6A 109.5 . .
B1 C6 H6B 109.5 . .
H6A C6 H6B 109.5 . .
B1 C6 H6C 109.5 . .
H6A C6 H6C 109.5 . .
H6B C6 H6C 109.5 . .
C9 C12 H12C 109.5 . .
C9 C12 H12A 109.5 . .
H12C C12 H12A 109.5 . .
C9 C12 H12B 109.5 . .
H12C C12 H12B 109.5 . .
H12A C12 H12B 109.5 . .

loop_
_geom_bond_atom_site_label_1
_geom_bond_atom_site_label_2
_geom_bond_distance
_geom_bond_site_symmetry_2
Ru1 C9 2.161(5) .
Ru1 C10 2.163(4) .
Ru1 C10 2.163(4) 7_565
Ru1 C11 2.167(4) 7_565
Ru1 C11 2.167(4) .
Ru1 C5 2.204(4) .
Ru1 C5 2.204(4) 7_565
Ru1 C4 2.212(6) .
Ru1 B1 2.234(5) .
Ru1 B1 2.234(5) 7_565
Co1 C3 2.024(7) .
Co1 C1 2.034(5) .
Co1 C1 2.034(5) 7_565
Co1 C2 2.042(5) .
Co1 C2 2.042(5) 7_565
Co1 C4 2.054(5) .
Co1 C5 2.058(4) 7_565
Co1 C5 2.058(4) .
Co1 B1 2.091(5) 7_565
Co1 B1 2.091(5) .
C7 C4 1.529(8) .
C7 H7A 0.9800 .
C7 H7C 0.9800 .
C7 H7B 0.9800 .
C11 C11 1.426(7) 7_565
C11 C10 1.436(5) .
C11 C14 1.496(5) .
C9 C10 1.437(5) .
C9 C10 1.437(5) 7_565
C9 C12 1.476(8) .
C5 C5 1.490(8) 7_565
C5 C8 1.509(6) .
C5 B1 1.597(6) .
C14 H14A 0.9800 .
C14 H14B 0.9800 .
C14 H14C 0.9800 .
C4 B1 1.559(6) 7_565
C4 B1 1.559(6) .
C10 C13 1.512(5) .
C2 C1 1.363(8) .
C2 C3 1.414(8) .
C2 H2A 1.0000 .
C8 H8A 0.9800 .
C8 H8B 0.9800 .
C8 H8C 0.9800 .
B1 C6 1.583(6) .
C13 H13A 0.9800 .
C13 H13B 0.9800 .
C13 H13C 0.9800 .
C3 C2 1.414(8) 7_565
C3 H3A 1.0000 .
C1 C1 1.387(12) 7_565
C1 H1A 1.0000 .
C6 H6A 0.9800 .
C6 H6B 0.9800 .
C6 H6C 0.9800 .
C12 H12C 0.9800 .
C12 H12A 0.9800 .
C12 H12B 0.9800 .

loop_
_geom_torsion_atom_site_label_1
_geom_torsion_atom_site_label_2
_geom_torsion_atom_site_label_3
_geom_torsion_atom_site_label_4
_geom_torsion
_geom_torsion_site_symmetry_1
_geom_torsion_site_symmetry_4
C9 Ru1 C11 C11 80.75(9) . 7_565
C10 Ru1 C11 C11 117.9(2) . 7_565
C10 Ru1 C11 C11 37.72(14) 7_565 7_565
C5 Ru1 C11 C11 -120.05(12) . 7_565
C5 Ru1 C11 C11 -78.55(13) 7_565 7_565
C4 Ru1 C11 C11 159.0(5) . 7_565
B1 Ru1 C11 C11 -164.78(17) . 7_565
B1 Ru1 C11 C11 -37.5(4) 7_565 7_565
C9 Ru1 C11 C10 -37.2(2) . .
C10 Ru1 C11 C10 -80.2(3) 7_565 .
C11 Ru1 C11 C10 -117.9(2) 7_565 .
C5 Ru1 C11 C10 122.0(2) . .
C5 Ru1 C11 C10 163.5(2) 7_565 .
C4 Ru1 C11 C10 41.1(5) . .
B1 Ru1 C11 C10 77.3(3) . .
B1 Ru1 C11 C10 -155.4(4) 7_565 .
C9 Ru1 C11 C14 -157.3(4) . .
C10 Ru1 C11 C14 -120.1(4) . .
C10 Ru1 C11 C14 159.6(4) 7_565 .
C11 Ru1 C11 C14 121.9(3) 7_565 .
C5 Ru1 C11 C14 1.9(4) . .
C5 Ru1 C11 C14 43.4(4) 7_565 .
C4 Ru1 C11 C14 -79.0(6) . .
B1 Ru1 C11 C14 -42.8(4) . .
B1 Ru1 C11 C14 84.4(5) 7_565 .
C10 Ru1 C9 C10 116.7(5) 7_565 .
C11 Ru1 C9 C10 79.6(3) 7_565 .
C11 Ru1 C9 C10 37.1(3) . .
C5 Ru1 C9 C10 -41.1(7) . .
C5 Ru1 C9 C10 157.8(5) 7_565 .
C4 Ru1 C9 C10 -121.6(3) . .
B1 Ru1 C9 C10 -78.2(3) . .
B1 Ru1 C9 C10 -165.1(3) 7_565 .
C10 Ru1 C9 C10 -116.7(5) . 7_565
C11 Ru1 C9 C10 -37.1(3) 7_565 7_565
C11 Ru1 C9 C10 -79.6(3) . 7_565
C5 Ru1 C9 C10 -157.8(5) . 7_565
C5 Ru1 C9 C10 41.1(7) 7_565 7_565
C4 Ru1 C9 C10 121.6(3) . 7_565
B1 Ru1 C9 C10 165.1(3) . 7_565
B1 Ru1 C9 C10 78.2(3) 7_565 7_565
C10 Ru1 C9 C12 121.6(3) . .
C10 Ru1 C9 C12 -121.6(3) 7_565 .
C11 Ru1 C9 C12 -158.76(11) 7_565 .
C11 Ru1 C9 C12 158.76(11) . .
C5 Ru1 C9 C12 80.6(6) . .
C5 Ru1 C9 C12 -80.6(6) 7_565 .
C4 Ru1 C9 C12 0.0 . .
B1 Ru1 C9 C12 43.42(17) . .
B1 Ru1 C9 C12 -43.42(17) 7_565 .
C3 Co1 C5 C5 -98.07(12) . 7_565
C1 Co1 C5 C5 -174.9(3) . 7_565
C1 Co1 C5 C5 -110(4) 7_565 7_565
C2 Co1 C5 C5 -141.5(2) . 7_565
C2 Co1 C5 C5 -62.1(3) 7_565 7_565
C4 Co1 C5 C5 83.92(8) . 7_565
B1 Co1 C5 C5 38.07(16) 7_565 7_565
B1 Co1 C5 C5 123.0(2) . 7_565
C3 Co1 C5 C8 19.5(4) . .
C1 Co1 C5 C8 -57.4(5) . .
C1 Co1 C5 C8 7(4) 7_565 .
C2 Co1 C5 C8 -24.0(4) . .
C2 Co1 C5 C8 55.4(5) 7_565 .
C4 Co1 C5 C8 -158.6(4) . .
C5 Co1 C5 C8 117.5(3) 7_565 .
B1 Co1 C5 C8 155.6(4) 7_565 .
B1 Co1 C5 C8 -119.5(5) . .
C3 Co1 C5 B1 138.9(2) . .
C1 Co1 C5 B1 62.1(4) . .
C1 Co1 C5 B1 127(3) 7_565 .
C2 Co1 C5 B1 95.5(3) . .
C2 Co1 C5 B1 174.9(3) 7_565 .
C4 Co1 C5 B1 -39.1(2) . .
C5 Co1 C5 B1 -123.0(2) 7_565 .
B1 Co1 C5 B1 -84.9(3) 7_565 .
C3 Co1 C5 Ru1 -159.85(14) . .
C1 Co1 C5 Ru1 123.3(3) . .
C1 Co1 C5 Ru1 -172(3) 7_565 .
C2 Co1 C5 Ru1 156.7(2) . .
C2 Co1 C5 Ru1 -123.9(3) 7_565 .
C4 Co1 C5 Ru1 22.14(12) . .
C5 Co1 C5 Ru1 -61.78(16) 7_565 .
B1 Co1 C5 Ru1 -23.71(19) 7_565 .
B1 Co1 C5 Ru1 61.2(2) . .
C9 Ru1 C5 C5 -170.0(6) . 7_565
C10 Ru1 C5 C5 159.95(18) . 7_565
C10 Ru1 C5 C5 50.4(4) 7_565 7_565
C11 Ru1 C5 C5 79.54(13) 7_565 7_565
C11 Ru1 C5 C5 119.72(12) . 7_565
C4 Ru1 C5 C5 -82.01(8) . 7_565
B1 Ru1 C5 C5 -121.0(2) . 7_565
B1 Ru1 C5 C5 -37.92(16) 7_565 7_565
C9 Ru1 C5 C8 71.5(7) . .
C10 Ru1 C5 C8 41.4(4) . .
C10 Ru1 C5 C8 -68.1(6) 7_565 .
C11 Ru1 C5 C8 -39.0(4) 7_565 .
C11 Ru1 C5 C8 1.2(4) . .
C5 Ru1 C5 C8 -118.5(4) 7_565 .
C4 Ru1 C5 C8 159.5(4) . .
B1 Ru1 C5 C8 120.5(5) . .
B1 Ru1 C5 C8 -156.4(4) 7_565 .
C9 Ru1 C5 B1 -49.0(7) . .
C10 Ru1 C5 B1 -79.0(3) . .
C10 Ru1 C5 B1 171.5(4) 7_565 .
C11 Ru1 C5 B1 -159.4(2) 7_565 .
C11 Ru1 C5 B1 -119.3(2) . .
C5 Ru1 C5 B1 121.0(2) 7_565 .
C4 Ru1 C5 B1 39.0(2) . .
B1 Ru1 C5 B1 83.1(3) 7_565 .
C9 Ru1 C5 Co1 -109.2(6) . .
C10 Ru1 C5 Co1 -139.27(17) . .
C10 Ru1 C5 Co1 111.2(4) 7_565 .
C11 Ru1 C5 Co1 140.33(15) 7_565 .
C11 Ru1 C5 Co1 -179.50(14) . .
C5 Ru1 C5 Co1 60.78(16) 7_565 .
C4 Ru1 C5 Co1 -21.23(12) . .
B1 Ru1 C5 Co1 -60.2(2) . .
B1 Ru1 C5 Co1 22.86(18) 7_565 .
C3 Co1 C4 C7 0.000(3) . .
C1 Co1 C4 C7 21.10(19) . .
C1 Co1 C4 C7 -21.10(19) 7_565 .
C2 Co1 C4 C7 54.5(3) . .
C2 Co1 C4 C7 -54.5(3) 7_565 .
C5 Co1 C4 C7 -157.96(11) 7_565 .
C5 Co1 C4 C7 157.96(11) . .
B1 Co1 C4 C7 -118.0(2) 7_565 .
B1 Co1 C4 C7 118.0(2) . .
C3 Co1 C4 B1 118.0(2) . 7_565
C1 Co1 C4 B1 139.1(3) . 7_565
C1 Co1 C4 B1 96.9(3) 7_565 7_565
C2 Co1 C4 B1 172.5(3) . 7_565
C2 Co1 C4 B1 63.4(4) 7_565 7_565
C5 Co1 C4 B1 -40.0(3) 7_565 7_565
C5 Co1 C4 B1 -84.1(3) . 7_565
B1 Co1 C4 B1 -124.1(5) . 7_565
C3 Co1 C4 B1 -118.0(2) . .
C1 Co1 C4 B1 -96.9(3) . .
C1 Co1 C4 B1 -139.1(3) 7_565 .
C2 Co1 C4 B1 -63.4(4) . .
C2 Co1 C4 B1 -172.5(3) 7_565 .
C5 Co1 C4 B1 84.1(3) 7_565 .
C5 Co1 C4 B1 40.0(3) . .
B1 Co1 C4 B1 124.1(5) 7_565 .
C3 Co1 C4 Ru1 180.000(3) . .
C1 Co1 C4 Ru1 -158.90(19) . .
C1 Co1 C4 Ru1 158.90(19) 7_565 .
C2 Co1 C4 Ru1 -125.5(3) . .
C2 Co1 C4 Ru1 125.5(3) 7_565 .
C5 Co1 C4 Ru1 22.04(11) 7_565 .
C5 Co1 C4 Ru1 -22.04(11) . .
B1 Co1 C4 Ru1 62.0(2) 7_565 .
B1 Co1 C4 Ru1 -62.0(2) . .
C9 Ru1 C4 C7 0.0 . .
C10 Ru1 C4 C7 -40.34(14) . .
C10 Ru1 C4 C7 40.34(14) 7_565 .
C11 Ru1 C4 C7 70.3(4) 7_565 .
C11 Ru1 C4 C7 -70.3(4) . .
C5 Ru1 C4 C7 -158.75(11) . .
C5 Ru1 C4 C7 158.75(11) 7_565 .
B1 Ru1 C4 C7 -118.7(2) . .
B1 Ru1 C4 C7 118.7(2) 7_565 .
C9 Ru1 C4 B1 -118.7(2) . 7_565
C10 Ru1 C4 B1 -159.0(2) . 7_565
C10 Ru1 C4 B1 -78.4(3) 7_565 7_565
C11 Ru1 C4 B1 -48.4(6) 7_565 7_565
C11 Ru1 C4 B1 171.0(4) . 7_565
C5 Ru1 C4 B1 82.6(3) . 7_565
C5 Ru1 C4 B1 40.1(2) 7_565 7_565
B1 Ru1 C4 B1 122.6(5) . 7_565
C9 Ru1 C4 B1 118.7(2) . .
C10 Ru1 C4 B1 78.4(3) . .
C10 Ru1 C4 B1 159.0(2) 7_565 .
C11 Ru1 C4 B1 -171.0(4) 7_565 .
C11 Ru1 C4 B1 48.4(6) . .
C5 Ru1 C4 B1 -40.1(2) . .
C5 Ru1 C4 B1 -82.6(3) 7_565 .
B1 Ru1 C4 B1 -122.6(5) 7_565 .
C9 Ru1 C4 Co1 180.0 . .
C10 Ru1 C4 Co1 139.66(14) . .
C10 Ru1 C4 Co1 -139.66(14) 7_565 .
C11 Ru1 C4 Co1 -109.7(4) 7_565 .
C11 Ru1 C4 Co1 109.7(4) . .
C5 Ru1 C4 Co1 21.25(11) . .
C5 Ru1 C4 Co1 -21.25(11) 7_565 .
B1 Ru1 C4 Co1 61.3(2) . .
B1 Ru1 C4 Co1 -61.3(2) 7_565 .
C11 C11 C10 C9 -0.6(4) 7_565 .
C14 C11 C10 C9 -177.8(4) . .
Ru1 C11 C10 C9 60.6(3) . .
C11 C11 C10 C13 176.5(4) 7_565 .
C14 C11 C10 C13 -0.8(7) . .
Ru1 C11 C10 C13 -122.3(4) . .
C11 C11 C10 Ru1 -61.24(11) 7_565 .
C14 C11 C10 Ru1 121.5(4) . .
C10 C9 C10 C11 0.9(6) 7_565 .
C12 C9 C10 C11 178.0(5) . .
Ru1 C9 C10 C11 -60.8(3) . .
C10 C9 C10 C13 -176.1(3) 7_565 .
C12 C9 C10 C13 0.9(9) . .
Ru1 C9 C10 C13 122.1(4) . .
C10 C9 C10 Ru1 61.7(4) 7_565 .
C12 C9 C10 Ru1 -121.2(6) . .
C9 Ru1 C10 C11 118.8(4) . .
C10 Ru1 C10 C11 80.5(2) 7_565 .
C11 Ru1 C10 C11 37.4(2) 7_565 .
C5 Ru1 C10 C11 -77.1(3) . .
C5 Ru1 C10 C11 -40.4(5) 7_565 .
C4 Ru1 C10 C11 -163.8(2) . .
B1 Ru1 C10 C11 -121.1(2) . .
B1 Ru1 C10 C11 155.6(4) 7_565 .
C10 Ru1 C10 C9 -38.3(3) 7_565 .
C11 Ru1 C10 C9 -81.4(3) 7_565 .
C11 Ru1 C10 C9 -118.8(4) . .
C5 Ru1 C10 C9 164.1(3) . .
C5 Ru1 C10 C9 -159.2(4) 7_565 .
C4 Ru1 C10 C9 77.3(3) . .
B1 Ru1 C10 C9 120.1(3) . .
B1 Ru1 C10 C9 36.8(6) 7_565 .
C9 Ru1 C10 C13 -120.7(5) . .
C10 Ru1 C10 C13 -159.1(3) 7_565 .
C11 Ru1 C10 C13 157.8(4) 7_565 .
C11 Ru1 C10 C13 120.4(5) . .
C5 Ru1 C10 C13 43.4(5) . .
C5 Ru1 C10 C13 80.0(6) 7_565 .
C4 Ru1 C10 C13 -43.4(4) . .
B1 Ru1 C10 C13 -0.7(4) . .
B1 Ru1 C10 C13 -84.0(6) 7_565 .
C3 Co1 C2 C1 117.9(5) . .
C1 Co1 C2 C1 37.2(4) 7_565 .
C2 Co1 C2 C1 79.7(4) 7_565 .
C4 Co1 C2 C1 -55.9(4) . .
C5 Co1 C2 C1 175.7(3) 7_565 .
C5 Co1 C2 C1 -144.8(3) . .
B1 Co1 C2 C1 40(3) 7_565 .
B1 Co1 C2 C1 -96.8(4) . .
C1 Co1 C2 C3 -117.9(5) . .
C1 Co1 C2 C3 -80.6(4) 7_565 .
C2 Co1 C2 C3 -38.2(5) 7_565 .
C4 Co1 C2 C3 -173.8(4) . .
C5 Co1 C2 C3 57.9(5) 7_565 .
C5 Co1 C2 C3 97.3(4) . .
B1 Co1 C2 C3 -78(3) 7_565 .
B1 Co1 C2 C3 145.3(4) . .
C7 C4 B1 C6 -5.7(9) . .
B1 C4 B1 C6 174.7(3) 7_565 .
Co1 C4 B1 C6 118.5(5) . .
Ru1 C4 B1 C6 -127.0(5) . .
C7 C4 B1 C5 -179.9(5) . .
B1 C4 B1 C5 0.6(6) 7_565 .
Co1 C4 B1 C5 -55.6(3) . .
Ru1 C4 B1 C5 58.8(3) . .
C7 C4 B1 Co1 -124.2(6) . .
B1 C4 B1 Co1 56.2(4) 7_565 .
Ru1 C4 B1 Co1 114.46(16) . .
C7 C4 B1 Ru1 121.3(6) . .
B1 C4 B1 Ru1 -58.3(4) 7_565 .
Co1 C4 B1 Ru1 -114.46(16) . .
C5 C5 B1 C4 -0.3(4) 7_565 .
C8 C5 B1 C4 175.7(4) . .
Co1 C5 B1 C4 55.9(3) . .
Ru1 C5 B1 C4 -59.4(3) . .
C5 C5 B1 C6 -174.6(4) 7_565 .
C8 C5 B1 C6 1.4(7) . .
Co1 C5 B1 C6 -118.4(5) . .
Ru1 C5 B1 C6 126.4(5) . .
C5 C5 B1 Co1 -56.21(13) 7_565 .
C8 C5 B1 Co1 119.8(4) . .
Ru1 C5 B1 Co1 -115.24(15) . .
C5 C5 B1 Ru1 59.03(12) 7_565 .
C8 C5 B1 Ru1 -125.0(4) . .
Co1 C5 B1 Ru1 115.24(15) . .
C3 Co1 B1 C4 173.4(4) . .
C1 Co1 B1 C4 98.6(3) . .
C1 Co1 B1 C4 65.0(4) 7_565 .
C2 Co1 B1 C4 139.8(3) . .
C2 Co1 B1 C4 101(3) 7_565 .
C5 Co1 B1 C4 -83.3(3) 7_565 .
C5 Co1 B1 C4 -119.2(4) . .
B1 Co1 B1 C4 -36.5(3) 7_565 .
C3 Co1 B1 C6 52.2(6) . .
C1 Co1 B1 C6 -22.6(5) . .
C1 Co1 B1 C6 -56.3(6) 7_565 .
C2 Co1 B1 C6 18.5(5) . .
C2 Co1 B1 C6 -20(3) 7_565 .
C4 Co1 B1 C6 -121.3(5) . .
C5 Co1 B1 C6 155.4(5) 7_565 .
C5 Co1 B1 C6 119.5(5) . .
B1 Co1 B1 C6 -157.8(4) 7_565 .
C3 Co1 B1 C5 -67.4(5) . .
C1 Co1 B1 C5 -142.2(3) . .
C1 Co1 B1 C5 -175.8(3) 7_565 .
C2 Co1 B1 C5 -101.0(3) . .
C2 Co1 B1 C5 -140(3) 7_565 .
C4 Co1 B1 C5 119.2(4) . .
C5 Co1 B1 C5 35.9(2) 7_565 .
B1 Co1 B1 C5 82.7(2) 7_565 .
C3 Co1 B1 Ru1 -126.4(4) . .
C1 Co1 B1 Ru1 158.8(2) . .
C1 Co1 B1 Ru1 125.2(3) 7_565 .
C2 Co1 B1 Ru1 -160.1(2) . .
C2 Co1 B1 Ru1 161(3) 7_565 .
C4 Co1 B1 Ru1 60.2(3) . .
C5 Co1 B1 Ru1 -23.16(18) 7_565 .
C5 Co1 B1 Ru1 -59.0(2) . .
B1 Co1 B1 Ru1 23.7(3) 7_565 .
C9 Ru1 B1 C4 -81.3(3) . .
C10 Ru1 B1 C4 -121.6(3) . .
C10 Ru1 B1 C4 -54.7(5) 7_565 .
C11 Ru1 B1 C4 171.3(4) 7_565 .
C11 Ru1 B1 C4 -161.7(2) . .
C5 Ru1 B1 C4 116.6(3) . .
C5 Ru1 B1 C4 81.0(3) 7_565 .
B1 Ru1 B1 C4 36.0(3) 7_565 .
C9 Ru1 B1 C6 41.5(5) . .
C10 Ru1 B1 C6 1.2(5) . .
C10 Ru1 B1 C6 68.1(7) 7_565 .
C11 Ru1 B1 C6 -65.9(7) 7_565 .
C11 Ru1 B1 C6 -38.9(5) . .
C5 Ru1 B1 C6 -120.6(6) . .
C5 Ru1 B1 C6 -156.2(5) 7_565 .
C4 Ru1 B1 C6 122.8(6) . .
B1 Ru1 B1 C6 158.8(4) 7_565 .
C9 Ru1 B1 C5 162.0(2) . .
C10 Ru1 B1 C5 121.7(2) . .
C10 Ru1 B1 C5 -171.4(4) 7_565 .
C11 Ru1 B1 C5 54.6(5) 7_565 .
C11 Ru1 B1 C5 81.7(2) . .
C5 Ru1 B1 C5 -35.6(2) 7_565 .
C4 Ru1 B1 C5 -116.6(3) . .
B1 Ru1 B1 C5 -80.7(2) 7_565 .
C9 Ru1 B1 Co1 -140.06(18) . .
C10 Ru1 B1 Co1 179.62(17) . .
C10 Ru1 B1 Co1 -113.5(4) 7_565 .
C11 Ru1 B1 Co1 112.5(4) 7_565 .
C11 Ru1 B1 Co1 139.56(16) . .
C5 Ru1 B1 Co1 57.9(2) . .
C5 Ru1 B1 Co1 22.27(18) 7_565 .
C4 Ru1 B1 Co1 -58.7(2) . .
B1 Ru1 B1 Co1 -22.8(3) 7_565 .
C1 C2 C3 C2 0.4(8) . 7_565
Co1 C2 C3 C2 60.6(5) . 7_565
C1 C2 C3 Co1 -60.3(4) . .
C1 Co1 C3 C2 37.4(4) . .
C1 Co1 C3 C2 81.0(4) 7_565 .
C2 Co1 C3 C2 118.3(7) 7_565 .
C4 Co1 C3 C2 59.2(4) . .
C5 Co1 C3 C2 -143.5(4) 7_565 .
C5 Co1 C3 C2 -98.2(4) . .
B1 Co1 C3 C2 172.3(3) 7_565 .
B1 Co1 C3 C2 -54.0(6) . .
C1 Co1 C3 C2 -81.0(4) . 7_565
C1 Co1 C3 C2 -37.4(4) 7_565 7_565
C2 Co1 C3 C2 -118.3(7) . 7_565
C4 Co1 C3 C2 -59.2(4) . 7_565
C5 Co1 C3 C2 98.2(4) 7_565 7_565
C5 Co1 C3 C2 143.5(4) . 7_565
B1 Co1 C3 C2 54.0(6) 7_565 7_565
B1 Co1 C3 C2 -172.3(3) . 7_565
C3 C2 C1 C1 -0.2(5) . 7_565
Co1 C2 C1 C1 -59.73(16) . 7_565
C3 C2 C1 Co1 59.5(4) . .
C3 Co1 C1 C2 -38.9(3) . .
C1 Co1 C1 C2 -119.9(3) 7_565 .
C2 Co1 C1 C2 -83.4(5) 7_565 .
C4 Co1 C1 C2 143.1(3) . .
C5 Co1 C1 C2 -52(4) 7_565 .
C5 Co1 C1 C2 55.1(4) . .
B1 Co1 C1 C2 -175.1(3) 7_565 .
B1 Co1 C1 C2 96.4(4) . .
C3 Co1 C1 C1 80.98(15) . 7_565
C2 Co1 C1 C1 119.9(3) . 7_565
C2 Co1 C1 C1 36.5(2) 7_565 7_565
C4 Co1 C1 C1 -97.06(12) . 7_565
C5 Co1 C1 C1 68(3) 7_565 7_565
C5 Co1 C1 C1 174.9(3) . 7_565
B1 Co1 C1 C1 -55.2(2) 7_565 7_565
B1 Co1 C1 C1 -143.7(2) . 7_565
